data_2006441
loop_
_publ_author_name
A.Thiruvalluvar
V.Parthasarathi
D.Natarajan
N.Bhavani
'Mohan Bhadbhade'

_publ_section_title
;
 3,3-Dimethyl-<i>N</i>-nitroso-2-phenyldecahydroquinolin-4-one
;
_journal_issue 8
_journal_name_full 'Acta Crystallographica Section C'
_journal_page_first 1086
_journal_page_last 1088
_journal_paper_doi 10.1107/S0108270197004770
_journal_volume 53
_journal_year 1997
_chemical_formula_analytical none
_chemical_formula_moiety 'C17 H22 N2 O2'
_chemical_formula_structural none
_chemical_formula_sum 'C17 H22 N2 O2'
_chemical_formula_weight 286.37
_chemical_melting_point 372.5(5)
_chemical_name_common trans-decahydroquinoline
_chemical_name_systematic
;
N-Nitroso-3,3-dimethyl-2-phenyldecahydroquinolin-4-one
;
_space_group_IT_number 14
_symmetry_cell_setting monoclinic
_symmetry_space_group_name_Hall '-P 2yab'
_symmetry_space_group_name_H-M 'P 1 21/a 1'
_cell_angle_alpha 90.00
_cell_angle_beta 110.18(2)
_cell_angle_gamma 90.00
_cell_formula_units_Z 4
_cell_length_a 7.596(2)
_cell_length_b 22.882(11)
_cell_length_c 9.311(2)
_cell_measurement_reflns_used 25
_cell_measurement_temperature 298
_cell_measurement_theta_max 22
_cell_measurement_theta_min 16
_cell_volume 1519.0(9)
_computing_cell_refinement SDP
_computing_data_collection 'SDP (Frenz, 1978)'
_computing_data_reduction SDP
_computing_molecular_graphics 'ORTEPII (Johnson, 1976)'
_computing_publication_material SHELXL93
_computing_structure_refinement 'SHELXL93 (Sheldrick, 1993)'
_computing_structure_solution 'SHELXS86 (Sheldrick, 1985)'
_diffrn_ambient_temperature 298
_diffrn_measurement_device 'Enraf-Nonius CAD-4'
_diffrn_measurement_method \w--2\q
_diffrn_radiation_monochromator graphite
_diffrn_radiation_source 'fine-focus sealed tube'
_diffrn_radiation_type CuK\a
_diffrn_radiation_wavelength 1.54180
_diffrn_reflns_av_R_equivalents 0.0653
_diffrn_reflns_av_sigmaI/netI 0.0233
_diffrn_reflns_limit_h_max 8
_diffrn_reflns_limit_h_min -6
_diffrn_reflns_limit_k_max 26
_diffrn_reflns_limit_k_min -25
_diffrn_reflns_limit_l_max 10
_diffrn_reflns_limit_l_min -10
_diffrn_reflns_number 2575
_diffrn_reflns_theta_max 65
_diffrn_reflns_theta_min 3.86
_diffrn_standards_decay_% negligible
_diffrn_standards_interval_count 200
_diffrn_standards_number 3
_exptl_absorpt_coefficient_mu 0.657
_exptl_absorpt_correction_type 'not applied'
_exptl_crystal_colour 'pale yellow'
_exptl_crystal_density_diffrn 1.252
_exptl_crystal_density_meas ?
_exptl_crystal_density_method 'not measured'
_exptl_crystal_description 'plate like'
_exptl_crystal_F_000 616
_exptl_crystal_size_max 0.31
_exptl_crystal_size_mid 0.25
_exptl_crystal_size_min 0.08
_refine_diff_density_max 0.222
_refine_diff_density_min -0.242
_refine_ls_extinction_coef none
_refine_ls_extinction_method none
_refine_ls_goodness_of_fit_all 1.076
_refine_ls_goodness_of_fit_obs 1.148
_refine_ls_hydrogen_treatment 'H-atom parameters not refined'
_refine_ls_matrix_type full
_refine_ls_number_parameters 190
_refine_ls_number_reflns 2563
_refine_ls_number_restraints 0
_refine_ls_restrained_S_all 1.076
_refine_ls_restrained_S_obs 1.148
_refine_ls_R_factor_all 0.0722
_refine_ls_R_factor_obs .0587
_refine_ls_shift/esd_max -0.006
_refine_ls_shift/esd_mean 0.001
_refine_ls_structure_factor_coef Fsqd
_refine_ls_weighting_details 'w = 1/[\s^2^(Fo^2^)+(0.0933P)^2^+0.4749P] where P=(Fo^2^+2Fc^2^)/3'
_refine_ls_weighting_scheme calc
_refine_ls_wR_factor_all 0.1681
_refine_ls_wR_factor_obs .1588
_reflns_number_observed 2042
_reflns_number_total 2563
_reflns_observed_criterion I>2\s(I)
_cod_data_source_file vj1058.cif
_cod_data_source_block I
_cod_depositor_comments
;
The following automatic conversions were performed:

'_chemical_melting_point' value '372--373' was changed to '372.5(5)'
- the average value was taken and precision was estimated.

Automatic conversion script
Id: cif_fix_values 1646 2011-03-28 12:23:43Z adriana 

The following automatic conversions were performed:

'_chemical_melting_point' value '372--373' was changed to '372.5(5)'
- the average value was taken and precision was estimated.

Automatic conversion script
Id: cif_fix_values 1715 2011-07-08 13:25:40Z adriana 

The following automatic conversions were performed:

'_exptl_crystal_density_meas' value 'not measured' was changed to '?'
- the value is perceived as not measured.

Automatic conversion script
Id: cif_fix_values 3008 2015-01-20 13:52:24Z robertas 

The following automatic conversions were performed:

'_refine_ls_weighting_scheme' value 'calc w =
1/[\s^2^(Fo^2^)+(0.0933P)^2^+0.4749P] where P=(Fo^2^+2Fc^2^)/3' was
changed to 'calc'. New tag '_refine_ls_weighting_details' was
created. The value of the new tag was set to 'w =
1/[\s^2^(Fo^2^)+(0.0933P)^2^+0.4749P] where P=(Fo^2^+2Fc^2^)/3'.

Automatic conversion script
Id: cif_fix_values 3143 2015-03-26 13:38:13Z robertas 
;
_cod_original_sg_symbol_H-M 'P 21/a'
_cod_database_code 2006441

loop_
_symmetry_equiv_pos_as_xyz
'x, y, z'
'-x+1/2, y+1/2, -z'
'-x, -y, -z'
'x-1/2, -y-1/2, z'

loop_
_atom_site_aniso_label
_atom_site_aniso_U_11
_atom_site_aniso_U_22
_atom_site_aniso_U_33
_atom_site_aniso_U_12
_atom_site_aniso_U_13
_atom_site_aniso_U_23
O4 .0858(14) .0522(11) .0604(11) -.0074(9) .0268(10) -.0197(9)
O11 .0685(12) .0556(11) .0473(10) .0061(8) .0165(8) -.0132(8)
N1 .0386(9) .0344(9) .0415(10) .0006(7) .0136(7) -.0024(7)
C2 .0402(12) .0383(11) .0396(11) -.0007(9) .0196(9) -.0034(9)
C3 .0341(11) .0403(12) .0455(12) -.0020(9) .0128(9) -.0020(9)
C4 .0409(12) .0417(12) .0387(12) .0022(9) .0086(9) -.0049(9)
C5 .078(2) .083(2) .0431(14) -.012(2) .0269(13) -.0057(13)
C6 .075(2) .109(3) .052(2) -.014(2) .0313(15) .008(2)
C7 .064(2) .084(2) .061(2) -.017(2) .0162(14) .025(2)
C8 .059(2) .054(2) .061(2) -.0122(12) .0196(12) .0077(12)
C9 .0374(11) .0441(12) .0401(12) -.0006(9) .0106(9) .0037(9)
C10 .0368(12) .0522(13) .0379(11) .0008(9) .0106(9) -.0020(9)
N11 .0467(11) .0386(10) .0512(12) .0042(8) .0085(9) -.0067(8)
C21 .0460(12) .0354(11) .0342(11) -.0016(9) .0126(9) -.0047(8)
C22 .0415(12) .0474(13) .0422(12) .0003(10) .0119(9) .0000(9)
C23 .0476(14) .063(2) .0549(15) .0062(12) .0093(11) -.0044(12)
C24 .065(2) .051(2) .0516(15) .0086(13) -.0031(12) -.0035(11)
C25 .090(2) .057(2) .0417(14) -.0082(15) .0080(13) .0097(12)
C26 .063(2) .061(2) .0420(13) -.0084(12) .0169(11) .0055(11)
C31 .0514(14) .0479(13) .0563(14) -.0105(11) .0173(11) .0003(11)
C32 .0342(12) .0591(15) .068(2) -.0021(10) .0143(11) -.0052(12)

loop_
_atom_site_label
_atom_site_fract_x
_atom_site_fract_y
_atom_site_fract_z
_atom_site_U_iso_or_equiv
_atom_site_thermal_displace_type
_atom_site_calc_flag
_atom_site_refinement_flags
_atom_site_occupancy
_atom_site_disorder_group
_atom_site_type_symbol
O4 .0707(3) .78789(8) -.2969(2) .0657(5) Uani d . 1 . O
O11 .2075(3) .97853(8) .1825(2) .0580(5) Uani d . 1 . O
N1 .1806(2) .93462(7) -.0291(2) .0382(4) Uani d . 1 . N
C2 .1523(3) .87917(9) .0405(2) .0378(5) Uani d . 1 . C
C3 .0313(3) .83693(9) -.0840(2) .0402(5) Uani d . 1 . C
C4 .1051(3) .83082(9) -.2166(2) .0418(5) Uani d . 1 . C
C5 .2072(4) .88474(14) -.4118(3) .0665(8) Uani d . 1 . C
C6 .3345(4) .9325(2) -.4326(3) .0763(9) Uani d . 1 . C
C7 .2916(4) .99036(15) -.3759(3) .0713(9) Uani d . 1 . C
C8 .2972(4) .98748(12) -.2113(3) .0584(7) Uani d . 1 . C
C9 .1697(3) .93965(9) -.1900(2) .0412(5) Uani d . 1 . C
C10 .2176(3) .88088(10) -.2455(2) .0429(5) Uani d . 1 . C
N11 .2048(3) .98380(8) .0493(2) .0477(5) Uani d . 1 . N
C21 .3376(3) .85644(9) .1523(2) .0388(5) Uani d . 1 . C
C22 .5099(3) .86901(10) .1391(3) .0444(5) Uani d . 1 . C
C23 .6748(3) .84968(12) .2465(3) .0574(7) Uani d . 1 . C
C24 .6731(4) .81725(11) .3703(3) .0622(7) Uani d . 1 . C
C25 .5028(5) .80457(12) .3842(3) .0668(8) Uani d . 1 . C
C26 .3389(4) .82364(11) .2780(3) .0555(6) Uani d . 1 . C
C31 .0187(3) .77669(11) -.0182(3) .0522(6) Uani d . 1 . C
C32 -.1699(3) .86159(12) -.1533(3) .0548(6) Uani d . 1 . C
H2 .0824 .8880 .1052 .043 Uiso d . 1 . H
H5A .0810 .8916 -.4749 .080 Uiso d . 1 . H
H5B .2361 .8468 -.4398 .080 Uiso d . 1 . H
H6A .3236 .9340 -.5375 .091 Uiso d . 1 . H
H6B .4628 .9233 -.3794 .091 Uiso d . 1 . H
H7A .1719 1.0038 -.4392 .086 Uiso d . 1 . H
H7B .3725 1.0206 -.3855 .086 Uiso d . 1 . H
H8A .4231 .9788 -.1494 .067 Uiso d . 1 . H
H8B .2628 1.0242 -.1811 .067 Uiso d . 1 . H
H9 .0417 .9478 -.2468 .047 Uiso d . 1 . H
H10 .3434 .8728 -.1827 .048 Uiso d . 1 . H
H22 .5121 .8920 .0546 .048 Uiso d . 1 . H
H23 .7902 .8606 .2358 .060 Uiso d . 1 . H
H24 .7847 .8054 .4490 .064 Uiso d . 1 . H
H25 .4939 .7828 .4682 .067 Uiso d . 1 . H
H26 .2194 .8162 .2856 .062 Uiso d . 1 . H
H31A .1393 .7593 .0242 .060 Uiso d . 1 . H
H31B -.0246 .7786 .0658 .060 Uiso d . 1 . H
H31C -.0626 .7546 -.1008 .060 Uiso d . 1 . H
H32A -.2449 .8377 -.2354 .062 Uiso d . 1 . H
H32B -.1736 .9002 -.1924 .062 Uiso d . 1 . H
H32C -.2137 .8646 -.0696 .062 Uiso d . 1 . H

loop_
_atom_type_symbol
_atom_type_description
_atom_type_scat_dispersion_real
_atom_type_scat_dispersion_imag
_atom_type_scat_source
C C 0.0181 0.0091 'International Tables Vol C Tables 4.2.6.8 and 6.1.1.4'
H H 0.0000 0.0000 'International Tables Vol C Tables 4.2.6.8 and 6.1.1.4'
N N 0.0311 0.0180 'International Tables Vol C Tables 4.2.6.8 and 6.1.1.4'
O O 0.0492 0.0322 'International Tables Vol C Tables 4.2.6.8 and 6.1.1.4'

loop_
_geom_angle_atom_site_label_1
_geom_angle_atom_site_label_2
_geom_angle_atom_site_label_3
_geom_angle
_geom_angle_publ_flag
N11 N1 C2 120.3(2) no
N11 N1 C9 116.3(2) no
C2 N1 C9 123.2(2) no
N1 C2 C21 110.7(2) yes
N1 C2 C3 110.3(2) yes
C21 C2 C3 118.0(2) no
N1 C2 H2 107.0(2) no
C21 C2 H2 103.1(2) no
C3 C2 H2 106.9(2) no
C31 C3 C4 109.5(2) no
C31 C3 C2 111.5(2) no
C4 C3 C2 112.0(2) no
C31 C3 C32 107.9(2) no
C4 C3 C32 106.4(2) no
C2 C3 C32 109.3(2) no
O4 C4 C10 121.6(2) yes
O4 C4 C3 120.9(2) yes
C10 C4 C3 117.6(2) no
C6 C5 C10 111.1(2) no
C6 C5 H5A 110.8(3) no
C10 C5 H5A 109.0(2) no
C6 C5 H5B 113.9(3) no
C10 C5 H5B 106.8(2) no
H5A C5 H5B 105.0(3) no
C7 C6 C5 111.4(2) no
C7 C6 H6A 112.0(3) no
C5 C6 H6A 108.9(3) no
C7 C6 H6B 108.6(3) no
C5 C6 H6B 111.0(3) no
H6A C6 H6B 104.7(3) no
C6 C7 C8 112.5(2) no
C6 C7 H7A 110.2(3) no
C8 C7 H7A 109.2(3) no
C6 C7 H7B 112.5(3) no
C8 C7 H7B 109.4(3) no
H7A C7 H7B 102.6(3) no
C9 C8 C7 111.5(2) no
C9 C8 H8A 108.9(2) no
C7 C8 H8A 107.0(2) no
C9 C8 H8B 110.2(2) no
C7 C8 H8B 110.2(2) no
H8A C8 H8B 109.0(3) no
N1 C9 C8 111.9(2) yes
N1 C9 C10 109.8(2) yes
C8 C9 C10 110.7(2) no
N1 C9 H9 105.6(2) no
C8 C9 H9 111.2(2) no
C10 C9 H9 107.5(2) no
C4 C10 C5 113.0(2) no
C4 C10 C9 113.1(2) no
C5 C10 C9 110.9(2) no
C4 C10 H10 104.7(2) no
C5 C10 H10 108.9(2) no
C9 C10 H10 105.6(2) no
O11 N11 N1 115.0(2) yes
C22 C21 C26 117.1(2) no
C22 C21 C2 123.1(2) no
C26 C21 C2 119.7(2) no
C23 C22 C21 121.2(2) no
C23 C22 H22 120.4(2) no
C21 C22 H22 118.3(2) no
C24 C23 C22 120.8(2) no
C24 C23 H23 120.4(3) no
C22 C23 H23 118.7(3) no
C23 C24 C25 118.3(2) no
C23 C24 H24 122.5(3) no
C25 C24 H24 119.1(3) no
C26 C25 C24 121.1(2) no
C26 C25 H25 117.2(3) no
C24 C25 H25 121.7(3) no
C25 C26 C21 121.5(2) no
C25 C26 H26 123.0(2) no
C21 C26 H26 115.5(2) no
C3 C31 H31A 111.1(2) no
C3 C31 H31B 112.2(2) no
H31A C31 H31B 103.7(2) no
C3 C31 H31C 105.6(2) no
H31A C31 H31C 112.2(3) no
H31B C31 H31C 112.3(2) no
C3 C32 H32A 110.9(2) no
C3 C32 H32B 113.1(2) no
H32A C32 H32B 107.2(3) no
C3 C32 H32C 105.1(2) no
H32A C32 H32C 114.7(2) no
H32B C32 H32C 105.9(3) no

loop_
_geom_bond_atom_site_label_1
_geom_bond_atom_site_label_2
_geom_bond_site_symmetry_2
_geom_bond_distance
_geom_bond_publ_flag
O4 C4 . 1.207(3) yes
O11 N11 . 1.239(2) yes
N1 N11 . 1.319(2) no
N1 C2 . 1.474(3) yes
N1 C9 . 1.476(3) yes
C2 C21 . 1.524(3) no
C2 C3 . 1.545(3) no
C2 H2 . .952(2) no
C3 C31 . 1.525(3) no
C3 C4 . 1.528(3) no
C3 C32 . 1.546(3) no
C4 C10 . 1.507(3) no
C5 C6 . 1.515(4) no
C5 C10 . 1.526(3) no
C5 H5A . .948(3) no
C5 H5B . .953(3) no
C6 C7 . 1.503(5) no
C6 H6A . .952(3) no
C6 H6B . .952(3) no
C7 C8 . 1.520(4) no
C7 H7A . .948(3) no
C7 H7B . .950(3) no
C8 C9 . 1.519(3) no
C8 H8A . .951(3) no
C8 H8B . .950(3) no
C9 C10 . 1.529(3) no
C9 H9 . .952(2) no
C10 H10 . .951(2) no
C21 C22 . 1.386(3) no
C21 C26 . 1.388(3) no
C22 C23 . 1.379(3) no
C22 H22 . .951(2) no
C23 C24 . 1.375(4) no
C23 H23 . .950(3) no
C24 C25 . 1.375(5) no
C24 H24 . .949(2) no
C25 C26 . 1.367(4) no
C25 H25 . .949(3) no
C26 H26 . .950(3) no
C31 H31A . .951(3) no
C31 H31B . .948(2) no
C31 H31C . .950(2) no
C32 H32A . .952(3) no
C32 H32B . .951(3) no
C32 H32C . .950(3) no

loop_
_geom_torsion_atom_site_label_1
_geom_torsion_atom_site_label_2
_geom_torsion_atom_site_label_3
_geom_torsion_atom_site_label_4
_geom_torsion
_geom_torsion_publ_flag
N11 N1 C2 C21 -76.8(2) no
C9 N1 C2 C21 107.9(2) no
N11 N1 C2 C3 150.8(2) no
C9 N1 C2 C3 -24.5(2) no
N1 C2 C3 C31 173.3(2) no
C21 C2 C3 C31 44.8(2) no
N1 C2 C3 C4 50.2(2) no
C21 C2 C3 C4 -78.3(2) no
N1 C2 C3 C32 -67.4(2) no
C21 C2 C3 C32 164.0(2) no
C31 C3 C4 O4 31.8(3) no
C2 C3 C4 O4 156.0(2) no
C32 C3 C4 O4 -84.6(3) no
C31 C3 C4 C10 -149.8(2) no
C2 C3 C4 C10 -25.5(3) no
C32 C3 C4 C10 93.8(2) no
C10 C5 C6 C7 -55.2(3) no
C5 C6 C7 C8 54.3(3) no
C6 C7 C8 C9 -54.2(3) no
N11 N1 C9 C8 35.0(3) no
C2 N1 C9 C8 -149.6(2) no
N11 N1 C9 C10 158.3(2) no
C2 N1 C9 C10 -26.3(3) no
C7 C8 C9 N1 177.4(2) no
C7 C8 C9 C10 54.6(3) no
O4 C4 C10 C5 25.1(3) no
C3 C4 C10 C5 -153.3(2) no
O4 C4 C10 C9 152.3(2) no
C3 C4 C10 C9 -26.2(3) no
C6 C5 C10 C4 -175.4(2) no
C6 C5 C10 C9 56.4(3) no
N1 C9 C10 C4 51.7(2) no
C8 C9 C10 C4 175.8(2) no
N1 C9 C10 C5 179.9(2) no
C8 C9 C10 C5 -56.0(3) no
C2 N1 N11 O11 2.2(3) no
C9 N1 N11 O11 177.8(2) no
N1 C2 C21 C22 -27.3(3) no
C3 C2 C21 C22 101.1(2) no
N1 C2 C21 C26 149.7(2) no
C3 C2 C21 C26 -81.9(3) no
C26 C21 C22 C23 0.0(3) no
C2 C21 C22 C23 177.1(2) no
C21 C22 C23 C24 0.0(4) no
C22 C23 C24 C25 0.0(4) no
C23 C24 C25 C26 0.0(4) no
C24 C25 C26 C21 0.0(4) no
C22 C21 C26 C25 0.0(4) no
C2 C21 C26 C25 -177.2(2) no
H9 C9 C10 H10 -176.6(2) no
